data_4337362
loop_
_publ_author_name
'De Sio, St\'ephanie M'
'Wilson, Richard E.'

_publ_section_title
;
 Structural and spectroscopic studies of fluoroprotactinates.
;
_journal_issue 3
_journal_name_full 'Inorganic chemistry'
_journal_page_first 1750
_journal_page_last 1755
_journal_paper_doi 10.1021/ic402877a
_journal_volume 53
_journal_year 2014
_chemical_formula_moiety 'F7 Pa, 2(Rb)'
_chemical_formula_sum 'F7 Pa Rb2'
_chemical_formula_weight 534.94
_chemical_melting_point ?
_chemical_name_common 'dirubidium heptafluoroprotactinate(V)'
_space_group_IT_number 15
_symmetry_cell_setting monoclinic
_symmetry_Int_Tables_number 15
_symmetry_space_group_name_Hall '-C 2yc'
_symmetry_space_group_name_H-M 'C 1 2/c 1'
_atom_sites_solution_primary direct
_atom_sites_solution_secondary difmap
_audit_creation_method SHELXL-97
_cell_angle_alpha 90.00
_cell_angle_beta 124.8500(10)
_cell_angle_gamma 90.00
_cell_formula_units_Z 4
_cell_length_a 14.1027(12)
_cell_length_b 6.9361(6)
_cell_length_c 8.1467(7)
_cell_measurement_reflns_used 4409
_cell_measurement_temperature 100(2)
_cell_measurement_theta_max 30.42
_cell_measurement_theta_min 3.42
_cell_volume 653.97(10)
_computing_structure_refinement 'SHELXL-97 (Sheldrick, 2008)'
_computing_structure_solution 'SHELXS-97 (Sheldrick, 2008)'
_diffrn_ambient_temperature 100(2)
_diffrn_measured_fraction_theta_full 1.000
_diffrn_measured_fraction_theta_max 0.947
_diffrn_measurement_device_type 'BRUKER APEX II'
_diffrn_measurement_method '0.5 deg w/ scans'
_diffrn_radiation_monochromator graphite
_diffrn_radiation_source 'fine-focus sealed tube'
_diffrn_radiation_type MoK\a
_diffrn_radiation_wavelength 0.71073
_diffrn_reflns_av_R_equivalents 0.0372
_diffrn_reflns_av_sigmaI/netI 0.0251
_diffrn_reflns_limit_h_max 19
_diffrn_reflns_limit_h_min -19
_diffrn_reflns_limit_k_max 9
_diffrn_reflns_limit_k_min -9
_diffrn_reflns_limit_l_max 11
_diffrn_reflns_limit_l_min -11
_diffrn_reflns_number 4409
_diffrn_reflns_theta_full 25.00
_diffrn_reflns_theta_max 30.42
_diffrn_reflns_theta_min 3.42
_exptl_absorpt_coefficient_mu 38.693
_exptl_absorpt_correction_T_max 0.1202
_exptl_absorpt_correction_T_min 0.0262
_exptl_absorpt_correction_type multi-scan
_exptl_absorpt_process_details SADABS
_exptl_crystal_colour colorless
_exptl_crystal_density_diffrn 5.433
_exptl_crystal_density_method 'not measured'
_exptl_crystal_description needle
_exptl_crystal_F_000 912
_exptl_crystal_size_max 0.35
_exptl_crystal_size_mid 0.15
_exptl_crystal_size_min 0.10
_refine_diff_density_max 4.667
_refine_diff_density_min -3.869
_refine_diff_density_rms 0.466
_refine_ls_extinction_method none
_refine_ls_goodness_of_fit_ref 1.143
_refine_ls_matrix_type full
_refine_ls_number_parameters 47
_refine_ls_number_reflns 937
_refine_ls_number_restraints 0
_refine_ls_restrained_S_all 1.143
_refine_ls_R_factor_all 0.0350
_refine_ls_R_factor_gt 0.0349
_refine_ls_shift/su_max 0.000
_refine_ls_shift/su_mean 0.000
_refine_ls_structure_factor_coef Fsqd
_refine_ls_weighting_details 'calc w=1/[\s^2^(Fo^2^)+(0.0663P)^2^+6.8015P] where P=(Fo^2^+2Fc^2^)/3'
_refine_ls_weighting_scheme calc
_refine_ls_wR_factor_gt 0.0950
_refine_ls_wR_factor_ref 0.0951
_reflns_number_gt 934
_reflns_number_total 937
_reflns_threshold_expression >2sigma(I)
_cod_data_source_file ic402877a_si_001.cif
_cod_data_source_block Rb2PaF7
_cod_depositor_comments
;
The following automatic conversions were performed:

'_chemical_melting_point' value 'not measured' was changed to '?' -
the value is undefined or not given.

Automatic conversion script
Id: cif_fix_values 2281 2013-09-26 08:29:07Z andrius 
;
_cod_original_sg_symbol_H-M 'C 2/c'
_cod_database_code 4337362

loop_
_symmetry_equiv_pos_as_xyz
'x, y, z'
'-x, y, -z+1/2'
'x+1/2, y+1/2, z'
'-x+1/2, y+1/2, -z+1/2'
'-x, -y, -z'
'x, -y, z-1/2'
'-x+1/2, -y+1/2, -z'
'x+1/2, -y+1/2, z-1/2'

loop_
_atom_site_label
_atom_site_type_symbol
_atom_site_fract_x
_atom_site_fract_y
_atom_site_fract_z
_atom_site_U_iso_or_equiv
_atom_site_adp_type
_atom_site_occupancy
_atom_site_symmetry_multiplicity
_atom_site_calc_flag
_atom_site_refinement_flags
Pa1 Pa 0.0000 0.02395(5) 0.2500 0.01615(16) Uani 1 2 d S
Rb1 Rb -0.32848(6) -0.00954(10) 0.11238(14) 0.02051(19) Uani 1 1 d .
F1 F 0.1706(3) 0.1171(6) 0.4847(6) 0.0224(7) Uani 1 1 d .
F2 F 0.0000 0.3411(9) 0.2500 0.0226(11) Uani 1 2 d S
F3 F -0.1102(3) -0.2158(6) 0.2101(6) 0.0223(7) Uani 1 1 d .
F4 F 0.0726(3) 0.1278(6) 0.0776(6) 0.0221(7) Uani 1 1 d .

loop_
_atom_site_aniso_label
_atom_site_aniso_U_11
_atom_site_aniso_U_22
_atom_site_aniso_U_33
_atom_site_aniso_U_23
_atom_site_aniso_U_13
_atom_site_aniso_U_12
Pa1 0.0147(2) 0.0143(2) 0.0189(2) 0.000 0.00925(17) 0.000
Rb1 0.0186(4) 0.0174(3) 0.0234(3) 0.0005(2) 0.0108(3) 0.0000(2)
F1 0.0213(17) 0.0198(18) 0.0249(17) 0.0003(15) 0.0125(15) -0.0006(15)
F2 0.021(2) 0.017(2) 0.024(2) 0.000 0.009(2) 0.000
F3 0.0231(18) 0.0175(17) 0.0269(18) -0.0028(15) 0.0146(16) -0.0017(15)
F4 0.0238(18) 0.0187(18) 0.0242(17) -0.0012(15) 0.0138(15) -0.0044(16)

loop_
_atom_type_symbol
_atom_type_description
_atom_type_scat_dispersion_real
_atom_type_scat_dispersion_imag
_atom_type_scat_source
F F 0.0171 0.0103 'International Tables Vol C Tables 4.2.6.8 and 6.1.1.4'
Rb Rb -0.9393 2.9676 'International Tables Vol C Tables 4.2.6.8 and 6.1.1.4'
Pa Pa -8.0334 9.2807 'International Tables Vol C Tables 4.2.6.8 and 6.1.1.4'

loop_
_geom_angle_atom_site_label_1
_geom_angle_atom_site_label_2
_geom_angle_atom_site_label_3
_geom_angle
_geom_angle_site_symmetry_1
_geom_angle_site_symmetry_3
F1 Pa1 F1 145.0(2) . 2
F1 Pa1 F3 134.95(15) . .
F1 Pa1 F3 75.82(15) 2 .
F1 Pa1 F3 75.82(15) . 2
F1 Pa1 F3 134.95(15) 2 2
F3 Pa1 F3 79.9(2) . 2
F1 Pa1 F2 72.47(12) . .
F1 Pa1 F2 72.48(12) 2 .
F3 Pa1 F2 140.03(11) . .
F3 Pa1 F2 140.03(11) 2 .
F1 Pa1 F4 91.44(14) . 2
F1 Pa1 F4 77.54(14) 2 2
F3 Pa1 F4 78.40(15) . 2
F3 Pa1 F4 133.31(15) 2 2
F2 Pa1 F4 71.56(11) . 2
F1 Pa1 F4 77.54(14) . .
F1 Pa1 F4 91.44(14) 2 .
F3 Pa1 F4 133.31(15) . .
F3 Pa1 F4 78.40(15) 2 .
F2 Pa1 F4 71.56(11) . .
F4 Pa1 F4 143.1(2) 2 .
F1 Pa1 F4 130.51(14) . 5
F1 Pa1 F4 66.79(14) 2 5
F3 Pa1 F4 72.18(13) . 5
F3 Pa1 F4 69.88(14) 2 5
F2 Pa1 F4 115.10(10) . 5
F4 Pa1 F4 138.03(17) 2 5
F4 Pa1 F4 61.64(16) . 5
F1 Pa1 F4 66.79(14) . 6_556
F1 Pa1 F4 130.51(14) 2 6_556
F3 Pa1 F4 69.88(14) . 6_556
F3 Pa1 F4 72.18(13) 2 6_556
F2 Pa1 F4 115.10(10) . 6_556
F4 Pa1 F4 61.64(16) 2 6_556
F4 Pa1 F4 138.03(17) . 6_556
F4 Pa1 F4 129.81(19) 5 6_556
F1 Pa1 Pa1 105.92(10) . 5
F1 Pa1 Pa1 76.98(10) 2 5
F3 Pa1 Pa1 101.32(10) . 5
F3 Pa1 Pa1 71.29(10) 2 5
F2 Pa1 Pa1 94.664(10) . 5
F4 Pa1 Pa1 153.74(10) 2 5
F4 Pa1 Pa1 32.29(10) . 5
F4 Pa1 Pa1 29.34(9) 5 5
F4 Pa1 Pa1 143.39(9) 6_556 5
F1 Pa1 Pa1 76.98(10) . 5_556
F1 Pa1 Pa1 105.92(10) 2 5_556
F3 Pa1 Pa1 71.29(10) . 5_556
F3 Pa1 Pa1 101.31(10) 2 5_556
F2 Pa1 Pa1 94.664(10) . 5_556
F4 Pa1 Pa1 32.29(10) 2 5_556
F4 Pa1 Pa1 153.74(10) . 5_556
F4 Pa1 Pa1 143.39(9) 5 5_556
F4 Pa1 Pa1 29.34(9) 6_556 5_556
Pa1 Pa1 Pa1 170.672(19) 5 5_556
Pa1 F4 Pa1 118.36(16) . 5

loop_
_geom_bond_atom_site_label_1
_geom_bond_atom_site_label_2
_geom_bond_distance
_geom_bond_site_symmetry_2
Pa1 F1 2.146(4) .
Pa1 F1 2.146(4) 2
Pa1 F3 2.170(4) .
Pa1 F3 2.170(4) 2
Pa1 F2 2.200(6) .
Pa1 F4 2.276(4) 2
Pa1 F4 2.276(4) .
Pa1 F4 2.481(4) 5
Pa1 F4 2.481(4) 6_556
Pa1 Pa1 4.0869(3) 5
Pa1 Pa1 4.0869(4) 5_556
F4 Pa1 2.481(4) 5
